data_4131654
loop_
_publ_author_name
'Patalag, Lukas J.'
'Ho, Luong Phong'
'Jones, Peter G.'
'Werz, Daniel B.'

_publ_section_title
;
 Ethylene-Bridged Oligo-BODIPYs: Access to Intramolecular J-Aggregates and
 Superfluorophores.
;
_journal_issue 42
_journal_name_full 'Journal of the American Chemical Society'
_journal_page_first 15104
_journal_page_last 15113
_journal_paper_doi 10.1021/jacs.7b08176
_journal_volume 139
_journal_year 2017
_chemical_formula_sum 'C54 H68 B2 F4 N4'
_chemical_formula_weight 870.74
_space_group_IT_number 14
_space_group_name_Hall '-P 2yn'
_space_group_name_H-M_alt 'P 1 21/n 1'
_symmetry_cell_setting monoclinic
_symmetry_space_group_name_H-M 'P 1 21/n 1'
_atom_sites_solution_hydrogens geom
_atom_sites_solution_primary direct
_atom_sites_solution_secondary difmap
_audit_creation_method SHELXL-97
_cell_angle_alpha 90.00
_cell_angle_beta 107.608(4)
_cell_angle_gamma 90.00
_cell_formula_units_Z 2
_cell_length_a 13.2054(5)
_cell_length_b 13.0747(4)
_cell_length_c 14.3114(5)
_cell_measurement_reflns_used 20190
_cell_measurement_temperature 100(2)
_cell_measurement_theta_max 29.1400
_cell_measurement_theta_min 2.9400
_cell_volume 2355.19(15)
_computing_cell_refinement
;
CrysAlisPro, Agilent Technologies,
Version 1.171.37.35 (release 13-08-2014 CrysAlis171 .NET)
(compiled Aug 13 2014,18:06:01)
;
_computing_data_collection
;
CrysAlisPro, Agilent Technologies,
Version 1.171.37.35 (release 13-08-2014 CrysAlis171 .NET)
(compiled Aug 13 2014,18:06:01)
;
_computing_data_reduction
;
CrysAlisPro, Agilent Technologies,
Version 1.171.37.35 (release 13-08-2014 CrysAlis171 .NET)
(compiled Aug 13 2014,18:06:01)
;
_computing_molecular_graphics 'Siemens XP'
_computing_publication_material SHELXL-97
_computing_structure_refinement 'SHELXL-97 (Sheldrick, 1997)'
_computing_structure_solution 'SHELXS-97 (Sheldrick, 1990)'
_diffrn_ambient_temperature 100(2)
_diffrn_detector_area_resol_mean 16.1419
_diffrn_measured_fraction_theta_full 0.998
_diffrn_measured_fraction_theta_max 0.998
_diffrn_measurement_device_type 'Oxford Diffraction Xcalibur, Eos'
_diffrn_measurement_method \w-scan
_diffrn_radiation_monochromator graphite
_diffrn_radiation_type MoK\a
_diffrn_radiation_wavelength 0.71073
_diffrn_reflns_av_R_equivalents 0.0514
_diffrn_reflns_av_sigmaI/netI 0.0215
_diffrn_reflns_limit_h_max 17
_diffrn_reflns_limit_h_min -17
_diffrn_reflns_limit_k_max 17
_diffrn_reflns_limit_k_min -17
_diffrn_reflns_limit_l_max 19
_diffrn_reflns_limit_l_min -19
_diffrn_reflns_number 106158
_diffrn_reflns_theta_full 28.28
_diffrn_reflns_theta_max 28.28
_diffrn_reflns_theta_min 2.25
_diffrn_source 'Enhance (Mo) X-ray Source'
_exptl_absorpt_coefficient_mu 0.082
_exptl_absorpt_correction_T_max 1.00000
_exptl_absorpt_correction_T_min 0.89417
_exptl_absorpt_correction_type multi-scan
_exptl_absorpt_process_details
;
CrysAlisPro, Agilent Technologies,
Version 1.171.37.35 (release 13-08-2014 CrysAlis171 .NET)
(compiled Aug 13 2014,18:06:01)
;
_exptl_crystal_colour red
_exptl_crystal_density_diffrn 1.228
_exptl_crystal_density_method 'not measured'
_exptl_crystal_description plate
_exptl_crystal_F_000 932
_exptl_crystal_size_max 0.4
_exptl_crystal_size_mid 0.3
_exptl_crystal_size_min 0.1
_refine_diff_density_max 0.305
_refine_diff_density_min -0.194
_refine_diff_density_rms 0.044
_refine_ls_extinction_method none
_refine_ls_goodness_of_fit_ref 1.019
_refine_ls_hydrogen_treatment constr
_refine_ls_matrix_type full
_refine_ls_number_parameters 309
_refine_ls_number_reflns 5834
_refine_ls_number_restraints 22
_refine_ls_restrained_S_all 1.017
_refine_ls_R_factor_all 0.0565
_refine_ls_R_factor_gt 0.0419
_refine_ls_shift/su_max 0.001
_refine_ls_shift/su_mean 0.000
_refine_ls_structure_factor_coef Fsqd
_refine_ls_weighting_details 'calc w=1/[\s^2^(Fo^2^)+(0.0553P)^2^+0.8805P] where P=(Fo^2^+2Fc^2^)/3'
_refine_ls_weighting_scheme calc
_refine_ls_wR_factor_gt 0.1038
_refine_ls_wR_factor_ref 0.1127
_reflns_number_gt 4713
_reflns_number_total 5834
_reflns_threshold_expression >2sigma(I)
_cod_data_source_file ja7b08176_si_004.cif
_cod_data_source_block patmys1
_cod_original_cell_volume 2355.18(14)
_cod_original_sg_symbol_H-M 'P 21/n'
_cod_database_code 4131654

loop_
_symmetry_equiv_pos_as_xyz
'x, y, z'
'-x+1/2, y+1/2, -z+1/2'
'-x, -y, -z'
'x-1/2, -y-1/2, z-1/2'

loop_
_atom_site_label
_atom_site_type_symbol
_atom_site_fract_x
_atom_site_fract_y
_atom_site_fract_z
_atom_site_U_iso_or_equiv
_atom_site_adp_type
_atom_site_occupancy
_atom_site_symmetry_multiplicity
_atom_site_calc_flag
_atom_site_refinement_flags
_atom_site_disorder_assembly
_atom_site_disorder_group
C1 C 0.13093(9) 0.46572(9) 0.29528(9) 0.0189(2) Uani 1 1 d . . .
C2 C 0.10885(9) 0.42469(9) 0.20158(9) 0.0193(2) Uani 1 1 d . . .
C3 C 0.08855(9) 0.50714(9) 0.13462(9) 0.0186(2) Uani 1 1 d . . .
C4 C 0.10255(9) 0.88475(9) 0.21655(9) 0.0192(2) Uani 1 1 d . . .
C5 C 0.12458(9) 0.92876(9) 0.31052(9) 0.0203(2) Uani 1 1 d . . .
C6 C 0.14255(9) 0.84966(9) 0.37827(9) 0.0198(2) Uani 1 1 d . . .
C6A C 0.13135(9) 0.75636(9) 0.32365(8) 0.0184(2) Uani 1 1 d . . .
C7 C 0.14080(9) 0.65385(9) 0.35273(8) 0.0181(2) Uani 1 1 d . . .
C7A C 0.12406(9) 0.57425(9) 0.28413(8) 0.0180(2) Uani 1 1 d . . .
C8 C 0.15818(10) 0.40436(10) 0.38829(9) 0.0228(3) Uani 1 1 d . . .
H8A H 0.0981 0.4056 0.4151 0.034 Uiso 1 1 calc R . .
H8B H 0.2209 0.4339 0.4361 0.034 Uiso 1 1 calc R . .
H8C H 0.1733 0.3336 0.3744 0.034 Uiso 1 1 calc R . .
C9 C 0.10635(10) 0.31368(9) 0.17429(9) 0.0233(3) Uani 1 1 d . . .
H9A H 0.1596 0.2763 0.2269 0.028 Uiso 1 1 calc R . .
H9B H 0.1266 0.3069 0.1134 0.028 Uiso 1 1 calc R . .
C10 C -0.00244(11) 0.26467(10) 0.15856(10) 0.0287(3) Uani 1 1 d . . .
H10A H -0.0234 0.2718 0.2183 0.043 Uiso 1 1 calc R . .
H10B H 0.0011 0.1920 0.1432 0.043 Uiso 1 1 calc R . .
H10C H -0.0549 0.2988 0.1040 0.043 Uiso 1 1 calc R . .
C11 C 0.06088(9) 0.50229(9) 0.02537(8) 0.0196(2) Uani 1 1 d . . .
H11A H 0.0944 0.4410 0.0068 0.024 Uiso 1 1 calc R . .
H11B H 0.0902 0.5633 0.0016 0.024 Uiso 1 1 calc R . .
C12 C 0.07779(10) 0.94027(9) 0.12097(9) 0.0230(3) Uani 1 1 d . . .
H12A H 0.0780 0.8918 0.0688 0.034 Uiso 1 1 calc R . .
H12B H 0.1315 0.9932 0.1251 0.034 Uiso 1 1 calc R . .
H12C H 0.0076 0.9722 0.1063 0.034 Uiso 1 1 calc R . .
C13 C 0.12148(10) 1.04124(10) 0.33021(10) 0.0248(3) Uani 1 1 d . . .
H13A H 0.1388 1.0799 0.2776 0.030 Uiso 1 1 calc R . .
H13B H 0.1758 1.0578 0.3931 0.030 Uiso 1 1 calc R . .
C14 C 0.01189(11) 1.07387(11) 0.33510(10) 0.0303(3) Uani 1 1 d . . .
H14A H -0.0414 1.0607 0.2718 0.045 Uiso 1 1 calc R . .
H14B H 0.0128 1.1470 0.3503 0.045 Uiso 1 1 calc R . .
H14C H -0.0059 1.0347 0.3864 0.045 Uiso 1 1 calc R . .
C15 C 0.16856(11) 0.86422(10) 0.48718(9) 0.0247(3) Uani 1 1 d . . .
H15A H 0.1615 0.9367 0.5015 0.037 Uiso 1 1 calc R . .
H15B H 0.2416 0.8418 0.5194 0.037 Uiso 1 1 calc R . .
H15C H 0.1195 0.8237 0.5116 0.037 Uiso 1 1 calc R . .
C16 C 0.17207(9) 0.63142(9) 0.45978(8) 0.0185(2) Uani 1 1 d . . .
C17 C 0.09656(9) 0.60976(10) 0.50689(9) 0.0225(3) Uani 1 1 d . . .
H17 H 0.0241 0.6015 0.4696 0.027 Uiso 1 1 calc R . .
C18 C 0.12672(10) 0.60014(10) 0.60827(9) 0.0237(3) Uani 1 1 d . . .
H18 H 0.0743 0.5855 0.6395 0.028 Uiso 1 1 calc R . .
C19 C 0.23190(10) 0.61153(9) 0.66488(9) 0.0208(2) Uani 1 1 d . A .
C20 C 0.30753(10) 0.62863(10) 0.61669(9) 0.0230(3) Uani 1 1 d . . .
H20 H 0.3804 0.6333 0.6537 0.028 Uiso 1 1 calc R . .
C21 C 0.27827(9) 0.63890(10) 0.51571(9) 0.0214(2) Uani 1 1 d . . .
H21 H 0.3311 0.6511 0.4844 0.026 Uiso 1 1 calc R . .
C22 C 0.26288(10) 0.60851(10) 0.77570(9) 0.0240(3) Uani 1 1 d D . .
H22A H 0.3013 0.5438 0.7986 0.029 Uiso 0.919(4) 1 calc PR A 1
H22B H 0.1973 0.6077 0.7956 0.029 Uiso 0.919(4) 1 calc PR A 1
H22C H 0.3334 0.5760 0.8027 0.029 Uiso 0.081(4) 1 calc PR A 2
H22D H 0.2103 0.5683 0.7970 0.029 Uiso 0.081(4) 1 calc PR A 2
C23 C 0.33252(12) 0.69786(11) 0.82759(10) 0.0244(4) Uani 0.919(4) 1 d PDU A 1
H23 H 0.4001 0.6962 0.8098 0.029 Uiso 0.919(4) 1 calc PR A 1
C24 C 0.36019(14) 0.68464(13) 0.93818(10) 0.0324(4) Uani 0.919(4) 1 d PD A 1
H24A H 0.4065 0.7408 0.9711 0.049 Uiso 0.919(4) 1 calc PR A 1
H24B H 0.3970 0.6193 0.9574 0.049 Uiso 0.919(4) 1 calc PR A 1
H24C H 0.2949 0.6853 0.9572 0.049 Uiso 0.919(4) 1 calc PR A 1
C25 C 0.27930(16) 0.80146(12) 0.79618(12) 0.0364(4) Uani 0.919(4) 1 d PDU A 1
H25A H 0.2135 0.8053 0.8142 0.055 Uiso 0.919(4) 1 calc PR A 1
H25B H 0.2628 0.8091 0.7250 0.055 Uiso 0.919(4) 1 calc PR A 1
H25C H 0.3275 0.8563 0.8291 0.055 Uiso 0.919(4) 1 calc PR A 1
C23' C 0.2662(17) 0.7181(11) 0.8123(12) 0.039(5) Uiso 0.081(4) 1 d PDU A 2
H23' H 0.1920 0.7446 0.7852 0.047 Uiso 0.081(4) 1 calc PR A 2
C24' C 0.289(2) 0.716(2) 0.9235(14) 0.065(8) Uiso 0.081(4) 1 d PD A 2
H24D H 0.2909 0.7859 0.9483 0.098 Uiso 0.081(4) 1 calc PR A 2
H24E H 0.3571 0.6823 0.9539 0.098 Uiso 0.081(4) 1 calc PR A 2
H24F H 0.2322 0.6776 0.9396 0.098 Uiso 0.081(4) 1 calc PR A 2
C25' C 0.337(2) 0.7959(16) 0.7823(17) 0.049(6) Uiso 0.081(4) 1 d PDU A 2
H25D H 0.3299 0.8625 0.8113 0.074 Uiso 0.081(4) 1 calc PR A 2
H25E H 0.3142 0.8020 0.7107 0.074 Uiso 0.081(4) 1 calc PR A 2
H25F H 0.4107 0.7732 0.8056 0.074 Uiso 0.081(4) 1 calc PR A 2
N1 N 0.09753(7) 0.59641(7) 0.18408(7) 0.0176(2) Uani 1 1 d . . .
N2 N 0.10642(8) 0.78207(8) 0.22438(7) 0.0182(2) Uani 1 1 d . . .
B1 B 0.08842(11) 0.70479(10) 0.13923(10) 0.0189(3) Uani 1 1 d . . .
F1 F 0.16534(6) 0.71812(6) 0.09159(5) 0.02475(17) Uani 1 1 d . . .
F2 F -0.01178(6) 0.71927(5) 0.07210(5) 0.02405(17) Uani 1 1 d . . .

loop_
_atom_site_aniso_label
_atom_site_aniso_U_11
_atom_site_aniso_U_22
_atom_site_aniso_U_33
_atom_site_aniso_U_23
_atom_site_aniso_U_13
_atom_site_aniso_U_12
C1 0.0145(5) 0.0188(6) 0.0226(6) 0.0018(4) 0.0046(4) 0.0012(4)
C2 0.0164(5) 0.0171(6) 0.0235(6) 0.0005(4) 0.0048(4) 0.0009(4)
C3 0.0153(5) 0.0178(5) 0.0217(6) -0.0011(4) 0.0040(4) 0.0011(4)
C4 0.0163(5) 0.0182(6) 0.0222(6) 0.0009(4) 0.0046(4) 0.0003(4)
C5 0.0179(5) 0.0192(6) 0.0233(6) -0.0008(5) 0.0055(4) -0.0011(4)
C6 0.0174(5) 0.0191(6) 0.0218(6) -0.0011(4) 0.0045(4) -0.0011(4)
C6A 0.0167(5) 0.0195(6) 0.0177(5) 0.0005(4) 0.0033(4) 0.0000(4)
C7 0.0132(5) 0.0206(6) 0.0195(6) 0.0012(4) 0.0035(4) 0.0002(4)
C7A 0.0160(5) 0.0192(6) 0.0178(5) 0.0024(4) 0.0035(4) 0.0016(4)
C8 0.0226(6) 0.0202(6) 0.0247(6) 0.0048(5) 0.0056(5) 0.0026(5)
C9 0.0262(6) 0.0178(6) 0.0250(6) 0.0002(5) 0.0064(5) 0.0027(5)
C10 0.0323(7) 0.0195(6) 0.0321(7) 0.0029(5) 0.0062(6) -0.0022(5)
C11 0.0200(6) 0.0186(6) 0.0196(6) -0.0010(4) 0.0050(4) 0.0005(4)
C12 0.0249(6) 0.0189(6) 0.0246(6) 0.0039(5) 0.0067(5) 0.0012(5)
C13 0.0302(7) 0.0185(6) 0.0254(6) 0.0000(5) 0.0077(5) -0.0015(5)
C14 0.0355(7) 0.0240(7) 0.0313(7) 0.0015(5) 0.0098(6) 0.0044(5)
C15 0.0311(7) 0.0212(6) 0.0210(6) -0.0028(5) 0.0067(5) -0.0005(5)
C16 0.0201(5) 0.0153(5) 0.0187(5) 0.0001(4) 0.0038(4) 0.0012(4)
C17 0.0172(5) 0.0270(6) 0.0212(6) 0.0004(5) 0.0026(4) -0.0029(5)
C18 0.0218(6) 0.0283(7) 0.0217(6) 0.0013(5) 0.0077(5) -0.0024(5)
C19 0.0232(6) 0.0183(6) 0.0191(6) 0.0008(4) 0.0039(5) 0.0007(5)
C20 0.0177(6) 0.0268(6) 0.0217(6) 0.0011(5) 0.0017(4) 0.0012(5)
C21 0.0183(5) 0.0240(6) 0.0216(6) 0.0002(5) 0.0055(4) 0.0003(5)
C22 0.0253(6) 0.0260(6) 0.0191(6) 0.0022(5) 0.0044(5) 0.0012(5)
C23 0.0236(8) 0.0275(7) 0.0201(7) 0.0000(5) 0.0036(5) -0.0011(6)
C24 0.0393(9) 0.0345(8) 0.0195(7) -0.0024(6) 0.0033(6) -0.0025(7)
C25 0.0448(10) 0.0256(8) 0.0320(8) 0.0001(6) 0.0013(7) -0.0016(7)
N1 0.0175(5) 0.0169(5) 0.0170(5) 0.0002(4) 0.0031(4) 0.0009(4)
N2 0.0182(5) 0.0164(5) 0.0185(5) 0.0015(4) 0.0033(4) 0.0001(4)
B1 0.0199(6) 0.0169(6) 0.0186(6) 0.0010(5) 0.0038(5) 0.0011(5)
F1 0.0297(4) 0.0222(4) 0.0252(4) 0.0000(3) 0.0126(3) -0.0020(3)
F2 0.0242(4) 0.0202(4) 0.0218(4) 0.0000(3) -0.0020(3) 0.0029(3)

loop_
_atom_type_symbol
_atom_type_description
_atom_type_scat_dispersion_real
_atom_type_scat_dispersion_imag
_atom_type_scat_source
C C 0.0033 0.0016 'International Tables Vol C Tables 4.2.6.8 and 6.1.1.4'
H H 0.0000 0.0000 'International Tables Vol C Tables 4.2.6.8 and 6.1.1.4'
B B 0.0013 0.0007 'International Tables Vol C Tables 4.2.6.8 and 6.1.1.4'
N N 0.0061 0.0033 'International Tables Vol C Tables 4.2.6.8 and 6.1.1.4'
F F 0.0171 0.0103 'International Tables Vol C Tables 4.2.6.8 and 6.1.1.4'

loop_
_geom_angle_atom_site_label_1
_geom_angle_atom_site_label_2
_geom_angle_atom_site_label_3
_geom_angle
_geom_angle_site_symmetry_3
C2 C1 C7A 106.73(10) .
C2 C1 C8 124.93(11) .
C7A C1 C8 128.33(11) .
C1 C2 C3 107.52(10) .
C1 C2 C9 127.27(11) .
C3 C2 C9 125.21(11) .
N1 C3 C2 109.57(10) .
N1 C3 C11 122.63(10) .
C2 C3 C11 127.80(11) .
N2 C4 C5 109.62(10) .
N2 C4 C12 123.54(11) .
C5 C4 C12 126.84(11) .
C6 C5 C4 107.74(11) .
C6 C5 C13 127.43(11) .
C4 C5 C13 124.73(11) .
C5 C6 C6A 106.60(10) .
C5 C6 C15 124.55(11) .
C6A C6 C15 128.85(11) .
C7 C6A N2 120.34(10) .
C7 C6A C6 131.99(11) .
N2 C6A C6 107.66(10) .
C6A C7 C7A 121.50(11) .
C6A C7 C16 117.82(10) .
C7A C7 C16 120.66(10) .
N1 C7A C7 120.08(10) .
N1 C7A C1 107.95(10) .
C7 C7A C1 131.95(11) .
C2 C9 C10 112.96(10) .
C3 C11 C11 112.43(12) 3_565
C5 C13 C14 111.20(11) .
C17 C16 C21 118.74(11) .
C17 C16 C7 121.46(10) .
C21 C16 C7 119.66(10) .
C18 C17 C16 120.23(11) .
C19 C18 C17 121.33(11) .
C18 C19 C20 117.97(11) .
C18 C19 C22 120.95(11) .
C20 C19 C22 121.06(11) .
C21 C20 C19 121.12(11) .
C20 C21 C16 120.51(11) .
C19 C22 C23' 107.8(7) .
C19 C22 C23 114.84(11) .
C23' C22 C23 33.4(8) .
C24 C23 C25 110.51(13) .
C24 C23 C22 109.71(11) .
C25 C23 C22 112.18(12) .
C22 C23' C25' 119.2(14) .
C22 C23' C24' 108.4(14) .
C25' C23' C24' 111.4(16) .
C3 N1 C7A 108.22(10) .
C3 N1 B1 126.22(10) .
C7A N1 B1 125.42(10) .
C4 N2 C6A 108.39(10) .
C4 N2 B1 126.39(10) .
C6A N2 B1 125.21(10) .
F2 B1 F1 109.04(10) .
F2 B1 N2 110.02(10) .
F1 B1 N2 110.04(10) .
F2 B1 N1 110.45(10) .
F1 B1 N1 109.94(10) .
N2 B1 N1 107.34(9) .

loop_
_geom_bond_atom_site_label_1
_geom_bond_atom_site_label_2
_geom_bond_distance
_geom_bond_site_symmetry_2
C1 C2 1.3910(17) .
C1 C7A 1.4278(16) .
C1 C8 1.5017(16) .
C2 C3 1.4131(17) .
C2 C9 1.5007(16) .
C3 N1 1.3516(15) .
C3 C11 1.4954(16) .
C4 N2 1.3468(15) .
C4 C5 1.4099(17) .
C4 C12 1.4947(16) .
C5 C6 1.3880(17) .
C5 C13 1.5003(17) .
C6 C6A 1.4322(16) .
C6 C15 1.5031(17) .
C6A C7 1.3978(16) .
C6A N2 1.3988(15) .
C7 C7A 1.4015(17) .
C7 C16 1.4904(16) .
C7A N1 1.3976(15) .
C9 C10 1.5262(18) .
C11 C11 1.552(2) 3_565
C13 C14 1.5305(19) .
C16 C17 1.3913(17) .
C16 C21 1.3921(16) .
C17 C18 1.3892(17) .
C18 C19 1.3882(17) .
C19 C20 1.3928(17) .
C19 C22 1.5138(16) .
C20 C21 1.3850(17) .
C22 C23' 1.522(14) .
C22 C23 1.5325(19) .
C23 C24 1.5226(19) .
C23 C25 1.530(2) .
C23' C25' 1.523(15) .
C23' C24' 1.529(15) .
N1 B1 1.5452(16) .
N2 B1 1.5451(16) .
B1 F2 1.3930(15) .
B1 F1 1.3950(15) .

loop_
_geom_torsion_atom_site_label_1
_geom_torsion_atom_site_label_2
_geom_torsion_atom_site_label_3
_geom_torsion_atom_site_label_4
_geom_torsion
_geom_torsion_site_symmetry_4
C7A C1 C2 C3 -0.18(13) .
C8 C1 C2 C3 -179.26(11) .
C7A C1 C2 C9 179.86(11) .
C8 C1 C2 C9 0.78(19) .
C1 C2 C3 N1 0.02(13) .
C9 C2 C3 N1 179.98(11) .
C1 C2 C3 C11 -179.88(11) .
C9 C2 C3 C11 0.08(19) .
N2 C4 C5 C6 -0.01(13) .
C12 C4 C5 C6 179.70(11) .
N2 C4 C5 C13 -176.49(11) .
C12 C4 C5 C13 3.23(19) .
C4 C5 C6 C6A 0.18(13) .
C13 C5 C6 C6A 176.53(11) .
C4 C5 C6 C15 -179.88(11) .
C13 C5 C6 C15 -3.5(2) .
C5 C6 C6A C7 179.78(12) .
C15 C6 C6A C7 -0.2(2) .
C5 C6 C6A N2 -0.28(13) .
C15 C6 C6A N2 179.78(11) .
N2 C6A C7 C7A -1.08(17) .
C6 C6A C7 C7A 178.86(12) .
N2 C6A C7 C16 177.42(10) .
C6 C6A C7 C16 -2.64(19) .
C6A C7 C7A N1 0.17(17) .
C16 C7 C7A N1 -178.29(10) .
C6A C7 C7A C1 178.54(12) .
C16 C7 C7A C1 0.08(19) .
C2 C1 C7A N1 0.27(13) .
C8 C1 C7A N1 179.31(11) .
C2 C1 C7A C7 -178.24(12) .
C8 C1 C7A C7 0.8(2) .
C1 C2 C9 C10 88.55(15) .
C3 C2 C9 C10 -91.40(14) .
N1 C3 C11 C11 -89.03(16) 3_565
C2 C3 C11 C11 90.86(16) 3_565
C6 C5 C13 C14 -83.81(15) .
C4 C5 C13 C14 91.96(14) .
C6A C7 C16 C17 96.34(14) .
C7A C7 C16 C17 -85.14(15) .
C6A C7 C16 C21 -79.24(14) .
C7A C7 C16 C21 99.28(14) .
C21 C16 C17 C18 2.65(18) .
C7 C16 C17 C18 -172.97(12) .
C16 C17 C18 C19 -0.1(2) .
C17 C18 C19 C20 -2.72(19) .
C17 C18 C19 C22 175.55(12) .
C18 C19 C20 C21 3.06(19) .
C22 C19 C20 C21 -175.21(12) .
C19 C20 C21 C16 -0.57(19) .
C17 C16 C21 C20 -2.31(18) .
C7 C16 C21 C20 173.38(11) .
C18 C19 C22 C23' -94.5(8) .
C20 C19 C22 C23' 83.7(8) .
C18 C19 C22 C23 -129.63(13) .
C20 C19 C22 C23 48.58(17) .
C19 C22 C23 C24 -178.68(12) .
C23' C22 C23 C24 96.4(11) .
C19 C22 C23 C25 58.09(17) .
C23' C22 C23 C25 -26.8(11) .
C19 C22 C23' C25' -55.8(19) .
C23 C22 C23' C25' 52.5(16) .
C19 C22 C23' C24' 175.5(14) .
C23 C22 C23' C24' -76.2(17) .
C2 C3 N1 C7A 0.15(13) .
C11 C3 N1 C7A -179.94(10) .
C2 C3 N1 B1 175.99(10) .
C11 C3 N1 B1 -4.10(17) .
C7 C7A N1 C3 178.46(10) .
C1 C7A N1 C3 -0.26(12) .
C7 C7A N1 B1 2.57(17) .
C1 C7A N1 B1 -176.15(10) .
C5 C4 N2 C6A -0.16(13) .
C12 C4 N2 C6A -179.89(10) .
C5 C4 N2 B1 -179.24(10) .
C12 C4 N2 B1 1.03(18) .
C7 C6A N2 C4 -179.77(10) .
C6 C6A N2 C4 0.27(13) .
C7 C6A N2 B1 -0.68(17) .
C6 C6A N2 B1 179.37(10) .
C4 N2 B1 F2 -58.05(15) .
C6A N2 B1 F2 123.02(11) .
C4 N2 B1 F1 62.11(15) .
C6A N2 B1 F1 -116.82(12) .
C4 N2 B1 N1 -178.28(10) .
C6A N2 B1 N1 2.79(15) .
C3 N1 B1 F2 61.15(15) .
C7A N1 B1 F2 -123.70(11) .
C3 N1 B1 F1 -59.22(15) .
C7A N1 B1 F1 115.93(12) .
C3 N1 B1 N2 -178.90(10) .
C7A N1 B1 N2 -3.74(15) .
